data_2106577
loop_
_publ_author_name
'Park, S.-H.'
'Boysen, H.'
'Parise, J.B.'

_publ_section_title
;
 Structural disorder of a new zeolite-like lithosilicate, K2.6 Li5.4 [Li4
 Si16 O38] . 4.3H2 O
;
_journal_name_full 'Acta Crystallographica B (39,1983-)'
_journal_page_first 42
_journal_page_last 51
_journal_volume 62
_journal_year 2006
_chemical_formula_sum 'K2.23 Li10.28 O41.784 Si16'
_chemical_name_systematic 'K2.6 Li5.4 (Li4 Si16 O38) (H2 O)4.3'
_space_group_IT_number 11
_symmetry_space_group_name_Hall '-P 2yb'
_symmetry_space_group_name_H-M 'P 1 21/m 1'
_cell_angle_alpha 90
_cell_angle_beta 90.08
_cell_angle_gamma 90
_cell_formula_units_Z 1
_cell_length_a 6.56
_cell_length_b 23.057
_cell_length_c 6.978
_cell_volume 1055.449
_citation_journal_id_ASTM ASBSDK
_cod_data_source_file Park_ASBSDK_2006_686.cif
_cod_data_source_block K2.23Li10.28O41.784Si16
_cod_database_code 2106577

loop_
_symmetry_equiv_pos_as_xyz
x,y,z
-x,y+1/2,-z
-x,-y,-z
x,-y-1/2,z

loop_
_atom_site_label
_atom_site_type_symbol
_atom_site_fract_x
_atom_site_fract_y
_atom_site_fract_z
_atom_site_occupancy
_atom_site_U_iso_or_equiv
K1 K+1 -0.044 0.25 -0.3795 0.52 0.0
O10 O-2 0.0101 0.446 0.3692 1 0.0
O2 O-2 0.1631 0.1306 0.6216 1 0.0
Li1 Li+1 -0.1136 0.0263 0.1283 1 0.0
O3 O-2 0.1753 -0.25 -0.1255 1 0.0
O14 O-2 -0.343 0.341 -0.366 0.23 0.0
Si4 Si+4 0.1319 0.38828 0.3982 1 0.0
O5 O-2 -0.6428 0.1158 -0.0624 1 0.0
K4 K+1 0.023 -0.25 -0.1358 0.124 0.0
Li3 Li+1 -0.118 0.3175 -0.378 0.48 0.0
Si3 Si+4 0.1306 0.38743 -0.1532 1 0.0
Li2 Li+1 -0.11 0.0257 -0.378 0.7 0.0
O12 O-2 -0.4074 0.0355 -0.3877 0.214 0.0
O4 O-2 0.0213 0.331 0.3084 1 0.0
O6 O-2 -0.3229 0.3534 0.1331 1 0.0
Li4 Li+1 -0.508 0.0993 -0.373 0.39 0.0
O8 O-2 -0.6379 0.3911 0.3154 1 0.0
K2 K+1 0.022 0.25 -0.3814 0.35 0.0
O11 O-2 -0.3086 0.0379 -0.36 0.272 0.0
O1 O-2 -0.4147 0.0362 0.108 1 0.0
O9 O-2 0.0188 0.0533 -0.1211 1 0.0
Si2 Si+4 -0.118 0.31757 0.1229 1 0.0
Si1 Si+4 -0.5062 0.1002 0.1225 1 0.0
O7 O-2 0.0044 0.3316 -0.0707 1 0.0
O13 O-2 -0.39 0.3143 -0.369 0.23 0.0
K3 K+1 0.118 0.25 -0.384 0.121 0.0
